data_2004259
loop_
_publ_author_name
'Elmali, A.'
'Atakol, O.'
'Svoboda, I.'
'Fuess, H.'

_publ_contact_author
;
Ingrid SVOBODA
Strukturforschung, FB Materialwissenschaft
Technische Hochschule Darmstadt, Petersenstr. 20,
6100 Darmstadt, Germany
;
_publ_section_title
{1-[(2-Hydroxybenzylidene)aminomethyl]-naphthalen-2-olato(2--)-<i>N</i>,<i>O</i>,<i>O</i>'}(piperidine-<i>N</i>)nickel(II)
_journal_issue 12
_journal_name_full 'Acta Crystallographica Section C'
_journal_page_first 2520
_journal_page_last 2522
_journal_paper_doi 10.1107/S0108270195007025
_journal_volume 51
_journal_year 1995
_chemical_formula_sum 'C23 H24 N2 Ni O2'
_chemical_formula_weight 419.14
_chemical_name_systematic
;
 ?
;
_space_group_IT_number 61
_symmetry_cell_setting orthorhombic
_symmetry_space_group_name_Hall '-P 2ac 2ab'
_symmetry_space_group_name_H-M 'P b c a'
_audit_creation_method SHELXL
_cell_angle_alpha 90.00
_cell_angle_beta 90.00
_cell_angle_gamma 90.00
_cell_formula_units_Z 8
_cell_length_a 9.3130(10)
_cell_length_b 19.202(3)
_cell_length_c 22.330(3)
_cell_measurement_reflns_used 25
_cell_measurement_temperature 297(2)
_cell_measurement_theta_max 13.80
_cell_measurement_theta_min 2.59
_cell_volume 3993.2(9)
_computing_cell_refinement
;
Enraf-Nonius Structure Determination Package (Frenz, 1985).
;
_computing_data_collection
;
Enraf-Nonius Structure Determination Package (Frenz, 1985).
;
_computing_data_reduction 'REDU4 (Stoe & Cie, 1988)'
_computing_molecular_graphics
;
PLUTON93 (Spek, 1993); Xtal (Hall, Flack & Stewart, 1992).
;
_computing_publication_material SHELXL93
_computing_structure_refinement 'SHELXL93 (Sheldrick, 1993)'
_computing_structure_solution 'SHELXS86 (Sheldrick, 1986)'
_diffrn_ambient_temperature 297(2)
_diffrn_measurement_device 'Enraf-Nonius CAD4'
_diffrn_measurement_method \w/2\q
_diffrn_radiation_monochromator graphite
_diffrn_radiation_source 'fine-focus sealed tube'
_diffrn_radiation_type MoK\a
_diffrn_radiation_wavelength 0.71093
_diffrn_reflns_av_R_equivalents 0.0607
_diffrn_reflns_av_sigmaI/netI 0.0775
_diffrn_reflns_limit_h_max 1
_diffrn_reflns_limit_h_min -10
_diffrn_reflns_limit_k_max 21
_diffrn_reflns_limit_k_min 0
_diffrn_reflns_limit_l_max 24
_diffrn_reflns_limit_l_min 0
_diffrn_reflns_number 3035
_diffrn_reflns_theta_max 22.98
_diffrn_reflns_theta_min 1.82
_diffrn_standards_decay_% 1.9
_diffrn_standards_interval_time 120
_diffrn_standards_number 3
_exptl_absorpt_coefficient_mu 0.992
_exptl_absorpt_correction_T_max 0.997
_exptl_absorpt_correction_T_min 0.879
_exptl_absorpt_correction_type empirical
_exptl_crystal_colour red
_exptl_crystal_density_diffrn 1.391(3)
_exptl_crystal_description prism
_exptl_crystal_F_000 1752
_exptl_crystal_size_max 0.28
_exptl_crystal_size_mid 0.28
_exptl_crystal_size_min 0.05
_refine_diff_density_max 0.255
_refine_diff_density_min -0.293
_refine_ls_extinction_method none
_refine_ls_goodness_of_fit_all 0.998
_refine_ls_goodness_of_fit_obs 1.063
_refine_ls_matrix_type full
_refine_ls_number_parameters 253
_refine_ls_number_reflns 2774
_refine_ls_number_restraints 0
_refine_ls_restrained_S_all 0.998
_refine_ls_restrained_S_obs 1.063
_refine_ls_R_factor_all 0.1333
_refine_ls_R_factor_obs 0.0377
_refine_ls_shift/esd_max -0.001
_refine_ls_shift/esd_mean 0.000
_refine_ls_structure_factor_coef Fsqd
_refine_ls_weighting_details 'w = 1/[\s^2^(Fo^2^)+(0.0488P)^2^+3.3116P] where P = (Fo^2^+2Fc^2^)/3'
_refine_ls_weighting_scheme calc
_refine_ls_wR_factor_all 0.1202
_refine_ls_wR_factor_obs 0.0886
_reflns_number_observed 1457
_reflns_number_total 2774
_reflns_observed_criterion >2sigma(I)
_cod_data_source_file jz1023.cif
_cod_data_source_block a
_cod_depositor_comments
;
The following automatic conversions were performed:

'_refine_ls_weighting_scheme' value 'calc w =
1/[\s^2^(Fo^2^)+(0.0488P)^2^+3.3116P] where P = (Fo^2^+2Fc^2^)/3' was
changed to 'calc'. New tag '_refine_ls_weighting_details' was
created. The value of the new tag was set to 'w =
1/[\s^2^(Fo^2^)+(0.0488P)^2^+3.3116P] where P = (Fo^2^+2Fc^2^)/3'.

Automatic conversion script
Id: cif_fix_values 3143 2015-03-26 13:38:13Z robertas 
;
_cod_database_code 2004259

loop_
_symmetry_equiv_pos_as_xyz
'x, y, z'
'-x+1/2, y+1/2, z'
'x, -y+1/2, z+1/2'
'-x+1/2, -y, z+1/2'
'-x, -y, -z'
'x-1/2, -y-1/2, -z'
'-x, y-1/2, -z-1/2'
'x-1/2, y, -z-1/2'

loop_
_atom_site_aniso_label
_atom_site_aniso_U_11
_atom_site_aniso_U_22
_atom_site_aniso_U_33
_atom_site_aniso_U_12
_atom_site_aniso_U_13
_atom_site_aniso_U_23
Ni 0.0607(4) 0.0479(4) 0.0736(5) 0.0065(4) -0.0164(4) -0.0051(4)
N1 0.059(3) 0.049(3) 0.063(3) 0.003(2) -0.010(2) -0.005(2)
C1 0.064(3) 0.043(3) 0.075(4) 0.001(3) -0.007(3) 0.001(3)
C2 0.053(3) 0.047(3) 0.061(3) -0.008(3) 0.006(3) -0.001(3)
C3 0.058(3) 0.043(3) 0.062(4) -0.004(3) 0.003(3) 0.000(3)
C4 0.065(4) 0.057(3) 0.068(4) 0.005(3) 0.005(3) 0.006(3)
C5 0.094(5) 0.071(4) 0.076(4) 0.014(4) -0.015(4) 0.009(4)
C6 0.126(6) 0.090(5) 0.072(5) 0.021(5) -0.026(4) 0.003(4)
C7 0.137(6) 0.076(4) 0.064(4) 0.028(5) -0.005(4) -0.008(3)
C8 0.079(4) 0.054(3) 0.065(4) 0.001(3) 0.009(3) 0.007(3)
C9 0.094(5) 0.074(4) 0.073(4) 0.021(4) 0.007(4) -0.002(3)
C10 0.069(4) 0.067(4) 0.092(5) 0.014(3) 0.020(4) -0.001(4)
C11 0.050(3) 0.049(3) 0.078(4) -0.003(2) -0.002(4) 0.000(3)
O1 0.050(2) 0.067(2) 0.093(3) 0.004(2) -0.007(2) 0.003(2)
N2 0.111(4) 0.069(3) 0.107(4) 0.037(3) -0.064(4) -0.029(3)
C12 0.090(5) 0.073(4) 0.149(7) 0.021(4) -0.063(5) -0.044(4)
C13 0.073(4) 0.057(3) 0.121(5) 0.012(3) -0.026(4) -0.020(3)
C14 0.156(8) 0.112(6) 0.208(9) 0.075(6) -0.106(7) -0.077(6)
C15 0.123(6) 0.093(5) 0.116(6) 0.043(5) -0.063(5) -0.028(4)
C16 0.088(5) 0.080(4) 0.119(6) 0.026(4) -0.039(4) -0.041(4)
O2 0.077(3) 0.059(2) 0.082(3) 0.010(2) -0.012(2) 0.006(2)
C17 0.079(4) 0.049(3) 0.058(4) -0.004(3) -0.015(3) -0.006(3)
C18 0.085(5) 0.070(4) 0.081(5) -0.006(4) -0.025(4) 0.008(4)
C19 0.104(6) 0.084(5) 0.064(4) -0.031(4) -0.013(4) 0.008(4)
C20 0.084(5) 0.089(5) 0.067(4) -0.007(4) -0.003(4) -0.007(4)
C21 0.076(4) 0.071(4) 0.074(4) 0.002(3) -0.008(4) 0.003(3)
C22 0.065(4) 0.052(3) 0.061(4) 0.004(3) -0.011(3) -0.002(3)
C23 0.062(4) 0.053(3) 0.061(4) 0.009(3) -0.019(3) -0.007(3)

loop_
_atom_site_label
_atom_site_occupancy
_atom_site_fract_x
_atom_site_fract_y
_atom_site_fract_z
_atom_site_U_iso_or_equiv
_atom_site_thermal_displace_type
_atom_site_calc_flag
_atom_site_refinement_flags
_atom_site_type_symbol
Ni 1 .09051(7) .10721(3) .05803(3) .0607(3) Uani d . Ni
N1 1 -.0417(5) .1790(2) .0487(2) .0570(10) Uani d . N
C1 1 -.0152(6) .2307(2) .0008(2) .0610(10) Uani d . C
H1A 1 .0682(6) .2585(2) .0111(2) .073 Uiso calc R H
H1B 1 -.0972(6) .2616(2) -.0023(2) .073 Uiso calc R H
C2 1 .0095(5) .1956(2) -.0584(3) .0540(10) Uani d . C
C3 1 -.0714(6) .2080(2) -0.1102(2) .0540(10) Uani d . C
C4 1 -0.1886(5) .2550(3) -0.1139(3) .0640(10) Uani d . C
H4A 1 -0.2162(5) .2789(3) -.0795(3) .076 Uiso calc R H
C5 1 -0.2621(7) .2663(3) -0.1653(3) .080(2) Uani d . C
H5A 1 -0.3377(7) .2980(3) -0.1660(3) .096 Uiso calc R H
C6 1 -0.2238(8) .2303(4) -0.2174(3) .096(2) Uani d . C
H6A 1 -0.2759(8) .2370(4) -0.2524(3) .115 Uiso calc R H
C7 1 -0.1118(8) .1858(3) -0.2170(3) .092(2) Uani d . C
H7A 1 -.0858(8) .1635(3) -0.2523(3) .111 Uiso calc R H
C8 1 -.0335(6) .1725(3) -0.1644(3) .066(2) Uani d . C
C9 1 .0851(7) .1269(3) -0.1637(3) .080(2) Uani d . C
H9A 1 .1137(7) .1054(3) -0.1990(3) .096 Uiso calc R H
C10 1 .1582(6) .1140(3) -0.1126(3) .076(2) Uani d . C
H10A 1 .2341(6) .0825(3) -0.1131(3) .091 Uiso calc R H
C11 1 .1207(5) .1476(2) -.0586(3) .0590(10) Uani d . C
O1 1 .1950(4) .1344(2) -.0089(2) .0700(10) Uani d . O
N2 1 .2337(6) .0341(2) .0652(2) .096(2) Uani d . N
C12 1 .2113(7) -.0260(3) .0353(3) .104(2) Uani d . C
H12A 1 .1969(7) -.0141(3) -.0065(3) .125 Uiso calc R H
H12B 1 .1214(7) -.0453(3) .0497(3) .125 Uiso calc R H
C13 1 .3204(6) -.0830(3) .0373(3) .084(2) Uani d . C
H13A 1 .2702(6) -0.1273(3) .0376(3) .101 Uiso calc R H
H13B 1 .3768(6) -.0811(3) .0009(3) .101 Uiso calc R H
C14 1 .4173(9) -.0814(4) .0878(4) .159(4) Uani d . C
H14A 1 .3846(9) -0.1160(4) .1163(4) .191 Uiso calc R H
H14B 1 .5108(9) -.0964(4) .0736(4) .191 Uiso calc R H
C15 1 .4370(7) -.0198(3) .1188(3) .111(3) Uani d . C
H15A 1 .5272(7) .0004(3) .1057(3) .133 Uiso calc R H
H15B 1 .4478(7) -.0312(3) .1609(3) .133 Uiso calc R H
C16 1 .3240(7) .0354(3) .1139(3) .095(2) Uani d . C
H16A 1 .2650(7) .0330(3) .1497(3) .114 Uiso calc R H
H16B 1 .3718(7) .0803(3) .1143(3) .114 Uiso calc R H
O2 1 .0073(4) .0715(2) .1256(2) .0730(10) Uani d . O
C17 1 -0.1163(6) .0892(3) .1493(2) .062(2) Uani d . C
C18 1 -0.1670(7) .0521(3) .1989(3) .079(2) Uani d . C
H18A 1 -0.1108(7) .0165(3) .2146(3) .095 Uiso calc R H
C19 1 -0.2968(8) .0665(4) .2250(3) .084(2) Uani d . C
H19A 1 -0.3287(8) .0400(4) .2572(3) .101 Uiso calc R H
C20 1 -0.3801(7) .1205(3) .2036(3) .080(2) Uani d . C
H20A 1 -0.4679(7) .1306(3) .2214(3) .096 Uiso calc R H
C21 1 -0.3335(6) .1589(3) .1562(3) .074(2) Uani d . C
H21A 1 -0.3899(6) .1951(3) .1417(3) .088 Uiso calc R H
C22 1 -0.2014(6) .1444(3) .1290(2) .0600(10) Uani d . C
C23 1 -0.1562(6) .1869(3) .0802(2) .0590(10) Uani d . C
H23 1 -0.2155(6) .2240(3) .0701(2) .070 Uiso calc R H

loop_
_atom_type_symbol
_atom_type_description
_atom_type_scat_dispersion_real
_atom_type_scat_dispersion_imag
_atom_type_scat_source
C C 0.0033 0.0016 'International Tables Vol C Tables 4.2.6.8 and 6.1.1.4'
H H 0.0000 0.0000 'International Tables Vol C Tables 4.2.6.8 and 6.1.1.4'
N N 0.0061 0.0033 'International Tables Vol C Tables 4.2.6.8 and 6.1.1.4'
O O 0.0106 0.0060 'International Tables Vol C Tables 4.2.6.8 and 6.1.1.4'
Ni Ni 0.3393 1.1124 'International Tables Vol C Tables 4.2.6.8 and 6.1.1.4'

loop_
_geom_angle_atom_site_label_1
_geom_angle_atom_site_label_2
_geom_angle_atom_site_label_3
_geom_angle
_geom_angle_publ_flag
O2 Ni O1 172.0(2) yes
O2 Ni N1 95.2(2) yes
O1 Ni N1 92.8(2) yes
O2 Ni N2 87.3(2) yes
O1 Ni N2 84.8(2) yes
N1 Ni N2 177.5(2) yes
C23 N1 C1 117.0(4) yes
C23 N1 Ni 125.1(4) yes
C1 N1 Ni 117.9(3) yes
N1 C1 C2 111.1(4) yes
N1 C1 H1A 109.4(3) ?
C2 C1 H1A 109.4(3) ?
N1 C1 H1B 109.4(3) ?
C2 C1 H1B 109.4(3) ?
H1A C1 H1B 108.0 ?
C11 C2 C3 120.8(5) ?
C11 C2 C1 114.6(5) ?
C3 C2 C1 124.6(4) ?
C2 C3 C4 124.8(5) ?
C2 C3 C8 118.9(5) ?
C4 C3 C8 116.3(5) ?
C5 C4 C3 122.7(5) ?
C5 C4 H4A 118.6(4) ?
C3 C4 H4A 118.6(3) ?
C4 C5 C6 119.7(6) ?
C4 C5 H5A 120.1(4) ?
C6 C5 H5A 120.1(4) ?
C7 C6 C5 120.3(6) ?
C7 C6 H6A 119.8(4) ?
C5 C6 H6A 119.8(4) ?
C6 C7 C8 121.5(6) ?
C6 C7 H7A 119.2(4) ?
C8 C7 H7A 119.2(4) ?
C7 C8 C9 122.0(6) ?
C7 C8 C3 119.4(5) ?
C9 C8 C3 118.6(5) ?
C10 C9 C8 121.3(6) ?
C10 C9 H9A 119.4(4) ?
C8 C9 H9A 119.4(4) ?
C9 C10 C11 120.8(6) ?
C9 C10 H10A 119.6(4) ?
C11 C10 H10A 119.6(3) ?
O1 C11 C2 120.7(5) yes
O1 C11 C10 119.8(5) yes
C2 C11 C10 119.5(6) ?
C11 O1 Ni 116.9(3) yes
C12 N2 C16 120.2(5) yes
C12 N2 Ni 118.1(4) yes
C16 N2 Ni 118.1(4) yes
N2 C12 C13 120.4(5) yes
N2 C12 H12A 107.2(4) ?
C13 C12 H12A 107.2(4) ?
N2 C12 H12B 107.2(4) ?
C13 C12 H12B 107.2(4) ?
H12A C12 H12B 106.9 ?
C14 C13 C12 115.7(5) ?
C14 C13 H13A 108.4(4) ?
C12 C13 H13A 108.4(3) ?
C14 C13 H13B 108.4(5) ?
C12 C13 H13B 108.4(4) ?
H13A C13 H13B 107.4 ?
C15 C14 C13 119.5(6) ?
C15 C14 H14A 107.4(6) ?
C13 C14 H14A 107.4(5) ?
C15 C14 H14B 107.4(5) ?
C13 C14 H14B 107.4(4) ?
H14A C14 H14B 107.0 ?
C14 C15 C16 118.4(6) ?
C14 C15 H15A 107.7(6) ?
C16 C15 H15A 107.7(4) ?
C14 C15 H15B 107.7(5) ?
C16 C15 H15B 107.7(4) ?
H15A C15 H15B 107.1 ?
N2 C16 C15 118.3(5) yes
N2 C16 H16A 107.7(4) ?
C15 C16 H16A 107.7(4) ?
N2 C16 H16B 107.7(4) ?
C15 C16 H16B 107.7(4) ?
H16A C16 H16B 107.1 ?
C17 O2 Ni 127.4(3) yes
O2 C17 C18 119.0(5) yes
O2 C17 C22 124.2(5) yes
C18 C17 C22 116.8(6) ?
C19 C18 C17 122.1(6) ?
C19 C18 H18A 118.9(4) ?
C17 C18 H18A 118.9(4) ?
C18 C19 C20 120.0(6) ?
C18 C19 H19A 120.0(4) ?
C20 C19 H19A 120.0(4) ?
C21 C20 C19 119.8(6) ?
C21 C20 H20A 120.1(4) ?
C19 C20 H20A 120.1(4) ?
C20 C21 C22 120.7(6) ?
C20 C21 H21A 119.6(4) ?
C22 C21 H21A 119.6(3) ?
C17 C22 C21 120.5(5) ?
C17 C22 C23 121.0(5) ?
C21 C22 C23 118.5(5) ?
N1 C23 C22 126.5(5) yes
N1 C23 H23 116.7(3) ?
C22 C23 H23 116.7(3) ?

loop_
_geom_bond_atom_site_label_1
_geom_bond_atom_site_label_2
_geom_bond_distance
_geom_bond_publ_flag
Ni O2 1.829(4) yes
Ni O1 1.857(4) yes
Ni N1 1.859(4) yes
Ni N2 1.943(4) yes
N1 C23 1.287(6) yes
N1 C1 1.479(6) yes
C1 C2 1.502(6) yes
C1 H1A 0.97 ?
C1 H1B 0.97 ?
C2 C11 1.386(6) yes
C2 C3 1.400(6) yes
C3 C4 1.418(7) yes
C3 C8 1.435(7) yes
C4 C5 1.354(7) yes
C4 H4A 0.93 ?
C5 C6 1.400(8) yes
C5 H5A 0.93 ?
C6 C7 1.348(8) yes
C6 H6A 0.93 ?
C7 C8 1.405(8) yes
C7 H7A 0.93 ?
C8 C9 1.409(7) yes
C9 C10 1.351(7) yes
C9 H9A 0.93 ?
C10 C11 1.412(7) yes
C10 H10A 0.93 ?
C11 O1 1.334(6) yes
N2 C12 1.348(7) yes
N2 C16 1.376(6) yes
C12 C13 1.494(7) yes
C12 H12A 0.97 ?
C12 H12B 0.97 ?
C13 C14 1.444(8) yes
C13 H13A 0.97 ?
C13 H13B 0.97 ?
C14 C15 1.383(8) yes
C14 H14A 0.97 ?
C14 H14B 0.97 ?
C15 C16 1.497(7) yes
C15 H15A 0.97 ?
C15 H15B 0.97 ?
C16 H16A 0.97 ?
C16 H16B 0.97 ?
O2 C17 1.312(6) yes
C17 C18 1.398(7) yes
C17 C22 1.399(7) yes
C18 C19 1.371(8) yes
C18 H18A 0.93 ?
C19 C20 1.381(8) yes
C19 H19A 0.93 ?
C20 C21 1.359(7) yes
C20 H20A 0.93 ?
C21 C22 1.400(7) yes
C21 H21A 0.93 ?
C22 C23 1.426(7) yes
C23 H23 0.93 ?

loop_
_geom_torsion_atom_site_label_1
_geom_torsion_atom_site_label_2
_geom_torsion_atom_site_label_3
_geom_torsion_atom_site_label_4
_geom_torsion
O2 Ni N1 C23 -6.7(4)
O1 Ni N1 C23 174.1(4)
N2 Ni N1 C23 -18.E1(6)
O2 Ni N1 C1 174.3(3)
O1 Ni N1 C1 -5.0(3)
N2 Ni N1 C1 4.(5)
C23 N1 C1 C2 -126.8(5)
Ni1 N1 C1 C2 52.3(5)
N1 C1 C2 C11 -56.5(6)
N1 C1 C2 C3 122.8(5)
C11 C2 C3 C4 178.7(4)
C1 C2 C3 C4 -0.6(8)
C11 C2 C3 C8 -2.7(7)
C1 C2 C3 C8 178.1(4)
C2 C3 C4 C5 178.7(5)
C8 C3 C4 C5 0.0(7)
C3 C4 C5 C6 0.8(9)
C4 C5 C6 C7 -1.8(10)
C5 C6 C7 C8 2.2(10)
C6 C7 C8 C9 -179.0(6)
C6 C7 C8 C3 -1.3(9)
C2 C3 C8 C7 -178.5(5)
C4 C3 C8 C7 0.2(7)
C2 C3 C8 C9 -0.8(7)
C4 C3 C8 C9 178.0(5)
C7 C8 C9 C10 -179.1(6)
C3 C8 C9 C10 3.2(8)
C8 C9 C10 C11 -2.2(9)
C3 C2 C11 O1 -178.1(4)
C1 C2 C11 O1 1.2(6)
C3 C2 C11 C10 3.7(7)
C1 C2 C11 C10 -176.9(4)
C9 C10 C11 O1 -179.5(5)
C9 C10 C11 C2 -1.3(8)
C2 C11 O1 Ni1 55.1(5)
C10 C11 O1 Ni1 -126.7(4)
O2 Ni O1 C11 137.8(11)
N1 Ni O1 C11 -47.7(4)
N2 Ni O1 C11 132.7(4)
O2 Ni N2 C12 92.9(6)
O1 Ni N2 C12 -87.8(6)
N1 Ni N2 C12 -97.(4)
O2 Ni N2 C16 -65.6(5)
O1 Ni N2 C16 113.7(5)
N1 Ni N2 C16 105.(4)
C16 N2 C12 C13 -24.2(11)
Ni N2 C12 C13 177.8(5)
N2 C12 C13 C14 22.0(11)
C12 C13 C14 C15 -20.6(13)
C13 C14 C15 C16 21.0(14)
C12 N2 C16 C15 23.6(10)
Ni N2 C16 C15 -178.4(5)
C14 C15 C16 N2 -21.9(12)
O1 Ni O2 C17 -176.8(10)
N1 Ni O2 C17 8.7(4)
N2 Ni O2 C17 -171.7(4)
Ni O2 C17 C18 175.2(4)
Ni O2 C17 C22 -6.2(7)
O2 C17 C18 C19 -178.4(5)
C22 C17 C18 C19 2.9(8)
C17 C18 C19 C20 -1.9(9)
C18 C19 C20 C21 0.5(9)
C19 C20 C21 C22 -0.2(8)
O2 C17 C22 C21 178.8(5)
C18 C17 C22 C21 -2.6(7)
O2 C17 C22 C23 -0.9(8)
C18 C17 C22 C23 177.7(5)
C20 C21 C22 C17 1.4(8)
C20 C21 C22 C23 -178.9(5)
C1 N1 C23 C22 -178.7(5)
Ni N1 C23 C22 2.3(7)
C17 C22 C23 N1 2.9(8)
C21 C22 C23 N1 -176.8(5)
